data_7227155
loop_
_publ_author_name
'Guo, Hai-Yang'
'Zhang, Ting-Ting'
'Lin, Po-Han'
'Xiao-Zhang, Xiao-Zhang'
'Cui, Xiao-Bing'
'Huo, Qi-Sheng'
'Xu, Ji-Qing'

_publ_section_title
;
 Preparation, structure and characterization of a series of vanadates
;
_journal_issue 2
_journal_name_full CrystEngComm
_journal_page_first 265
_journal_paper_doi 10.1039/C6CE02205G
_journal_volume 19
_journal_year 2017
_chemical_formula_sum 'C72 H72 N12 Ni2 O24 V4'
_chemical_formula_weight 1810.59
_space_group_crystal_system triclinic
_space_group_IT_number 2
_space_group_name_Hall '-P 1'
_space_group_name_H-M_alt 'P -1'
_symmetry_space_group_name_Hall '-P 1'
_symmetry_space_group_name_H-M 'P -1'
_atom_sites_solution_hydrogens geom
_audit_creation_method SHELXL-2014/7
_audit_update_record
;
2016-10-13 deposited with the CCDC.
2016-11-21 downloaded from the CCDC.
;
_cell_angle_alpha 85.204(4)
_cell_angle_beta 65.431(5)
_cell_angle_gamma 75.508(5)
_cell_formula_units_Z 1
_cell_length_a 12.1800(7)
_cell_length_b 13.5592(8)
_cell_length_c 13.8287(7)
_cell_measurement_reflns_used 7885
_cell_measurement_temperature 293(2)
_cell_measurement_theta_max 28.4880
_cell_measurement_theta_min 3.7320
_cell_volume 2010.4(2)
_computing_cell_refinement 'CrysAlisPro 1.171.38.41 (Rigaku OD, 2015)'
_computing_data_collection 'CrysAlisPro 1.171.38.41 (Rigaku OD, 2015)'
_computing_data_reduction 'CrysAlisPro 1.171.38.41 (Rigaku OD, 2015)'
_computing_molecular_graphics 'SHELXL-2014/7 (Sheldrick, 2014)'
_computing_publication_material 'SHELXL-2014/7 (Sheldrick, 2014)'
_computing_structure_refinement 'SHELXL-2014/7 (Sheldrick, 2014)'
_computing_structure_solution 'SHELXL-2014/7 (Sheldrick, 2014)'
_diffrn_ambient_temperature 293(2)
_diffrn_measured_fraction_theta_full 0.997
_diffrn_measured_fraction_theta_max 0.850
_diffrn_measurement_device_type 'SuperNova, Dual, Cu at zero, Eos'
_diffrn_radiation_type MoK\a
_diffrn_radiation_wavelength 0.71073
_diffrn_reflns_av_R_equivalents 0.0218
_diffrn_reflns_av_unetI/netI 0.0358
_diffrn_reflns_Laue_measured_fraction_full 0.997
_diffrn_reflns_Laue_measured_fraction_max 0.850
_diffrn_reflns_limit_h_max 16
_diffrn_reflns_limit_h_min -15
_diffrn_reflns_limit_k_max 18
_diffrn_reflns_limit_k_min -13
_diffrn_reflns_limit_l_max 18
_diffrn_reflns_limit_l_min -17
_diffrn_reflns_number 17690
_diffrn_reflns_point_group_measured_fraction_full 0.997
_diffrn_reflns_point_group_measured_fraction_max 0.850
_diffrn_reflns_theta_full 25.242
_diffrn_reflns_theta_max 29.133
_diffrn_reflns_theta_min 3.010
_exptl_absorpt_coefficient_mu 0.986
_exptl_absorpt_correction_T_max 1.00000
_exptl_absorpt_correction_T_min 0.91403
_exptl_absorpt_correction_type multi-scan
_exptl_crystal_colour pale-pink
_exptl_crystal_density_diffrn 1.495
_exptl_crystal_description block
_exptl_crystal_F_000 928
_exptl_crystal_size_max 0.14
_exptl_crystal_size_mid 0.13
_exptl_crystal_size_min 0.12
_refine_diff_density_max 1.810
_refine_diff_density_min -0.495
_refine_diff_density_rms 0.092
_refine_ls_extinction_method none
_refine_ls_goodness_of_fit_ref 1.021
_refine_ls_hydrogen_treatment constr
_refine_ls_matrix_type full
_refine_ls_number_parameters 523
_refine_ls_number_reflns 9205
_refine_ls_number_restraints 6
_refine_ls_restrained_S_all 1.028
_refine_ls_R_factor_all 0.0649
_refine_ls_R_factor_gt 0.0518
_refine_ls_shift/su_max 0.018
_refine_ls_shift/su_mean 0.000
_refine_ls_structure_factor_coef Fsqd
_refine_ls_weighting_details 'w=1/[\s^2^(Fo^2^)+(0.0953P)^2^+2.0090P] where P=(Fo^2^+2Fc^2^)/3'
_refine_ls_weighting_scheme calc
_refine_ls_wR_factor_gt 0.1557
_refine_ls_wR_factor_ref 0.1682
_reflns_Friedel_coverage 0.000
_reflns_number_gt 7435
_reflns_number_total 9205
_reflns_threshold_expression 'I > 2\s(I)'
_cod_data_source_file c6ce02205g2.cif
_cod_data_source_block shelx_11
_cod_depositor_comments 'Adding full bibliography for 7227152--7227155.cif.'
_cod_database_code 7227155
_shelx_shelxl_version_number 2014/7
_shelx_space_group_comment
;
The symmetry employed for this shelxl refinement is uniquely defined
by the following loop, which should always be used as a source of
symmetry information in preference to the above space-group names.
They are only intended as comments.
;

loop_
_space_group_symop_operation_xyz
'x, y, z'
'-x, -y, -z'

loop_
_atom_site_label
_atom_site_type_symbol
_atom_site_fract_x
_atom_site_fract_y
_atom_site_fract_z
_atom_site_U_iso_or_equiv
_atom_site_adp_type
_atom_site_occupancy
_atom_site_site_symmetry_order
_atom_site_calc_flag
_atom_site_refinement_flags_posn
_atom_site_refinement_flags_adp
_atom_site_refinement_flags_occupancy
Ni1 Ni 0.25581(3) 0.69551(3) 0.30012(3) 0.03056(12) Uani 1 1 d . . .
V2 V -0.03981(5) 0.82968(4) 0.02081(4) 0.03424(15) Uani 1 1 d . . .
V1 V -0.22132(5) 1.07768(4) 0.09684(5) 0.03864(16) Uani 1 1 d . . .
N12 N 0.2254(3) 0.7311(2) 0.4547(2) 0.0370(6) Uani 1 1 d . . .
N15 N 0.0874(2) 0.6536(2) 0.3865(2) 0.0367(6) Uani 1 1 d . . .
N26 N 0.2785(2) 0.6323(2) 0.1585(2) 0.0331(5) Uani 1 1 d . . .
C37 C 0.6185(3) 0.7736(3) 0.1627(3) 0.0489(9) Uani 1 1 d . . .
H37A H 0.7005 0.7426 0.1507 0.059 Uiso 1 1 calc R U .
N35 N 0.4080(2) 0.7604(2) 0.2301(2) 0.0341(5) Uani 1 1 d . . .
C24 C 0.2522(4) 0.6220(3) -0.0008(3) 0.0528(10) Uani 1 1 d . . .
H24A H 0.2230 0.6549 -0.0502 0.063 Uiso 1 1 calc R U .
N29 N 0.3626(2) 0.5484(2) 0.3045(2) 0.0350(6) Uani 1 1 d . . .
C10 C 0.2654(4) 0.7842(3) 0.5944(3) 0.0548(10) Uani 1 1 d . . .
H10A H 0.3158 0.8119 0.6141 0.066 Uiso 1 1 calc R U .
C28 C 0.3825(3) 0.4875(2) 0.2234(2) 0.0333(6) Uani 1 1 d . . .
C6 C -0.0982(5) 0.6599(4) 0.6771(4) 0.0709(13) Uani 1 1 d . . .
H6A H -0.1721 0.6459 0.7264 0.085 Uiso 1 1 calc R U .
C11 C 0.2940(3) 0.7695(3) 0.4870(3) 0.0473(8) Uani 1 1 d . . .
H11A H 0.3644 0.7876 0.4362 0.057 Uiso 1 1 calc R U .
C27 C 0.3358(3) 0.5319(2) 0.1462(2) 0.0342(6) Uani 1 1 d . . .
N46 N 0.1679(2) 0.8403(2) 0.2711(2) 0.0360(6) Uani 1 1 d . . .
C14 C 0.0473(3) 0.6672(2) 0.4927(3) 0.0382(7) Uani 1 1 d . . .
C5 C -0.0646(4) 0.6461(3) 0.5659(3) 0.0533(10) Uani 1 1 d . . .
C32 C 0.4978(4) 0.3477(3) 0.2862(4) 0.0547(10) Uani 1 1 d . . .
H32A H 0.5437 0.2807 0.2805 0.066 Uiso 1 1 calc R U .
C25 C 0.2388(3) 0.6758(3) 0.0860(3) 0.0429(8) Uani 1 1 d . . .
H25A H 0.2006 0.7449 0.0934 0.051 Uiso 1 1 calc R U .
C20 C 0.4601(4) 0.3256(3) 0.1267(3) 0.0551(10) Uani 1 1 d . . .
H20A H 0.5013 0.2571 0.1200 0.066 Uiso 1 1 calc R U .
C13 C 0.1218(3) 0.7063(2) 0.5294(3) 0.0380(7) Uani 1 1 d . . .
C34 C 0.3765(3) 0.8571(2) 0.2010(2) 0.0351(6) Uani 1 1 d . . .
C38 C 0.5877(4) 0.8700(3) 0.1329(3) 0.0519(9) Uani 1 1 d . . .
H38A H 0.6489 0.9060 0.0996 0.062 Uiso 1 1 calc R U .
C17 C -0.0953(4) 0.5988(4) 0.4191(4) 0.0623(11) Uani 1 1 d . . .
H17A H -0.1426 0.5766 0.3911 0.075 Uiso 1 1 calc R U .
C30 C 0.4099(3) 0.5095(3) 0.3741(3) 0.0454(8) Uani 1 1 d . . .
H30A H 0.3963 0.5505 0.4305 0.055 Uiso 1 1 calc R U .
C22 C 0.3515(3) 0.4724(3) 0.0625(3) 0.0441(8) Uani 1 1 d . . .
C42 C 0.2116(4) 0.9997(3) 0.1929(3) 0.0437(8) Uani 1 1 d . . .
C36 C 0.5253(3) 0.7209(3) 0.2120(3) 0.0402(7) Uani 1 1 d . . .
H36A H 0.5471 0.6546 0.2330 0.048 Uiso 1 1 calc R U .
C18 C -0.1363(4) 0.6113(4) 0.5249(4) 0.0645(12) Uani 1 1 d . . .
H18A H -0.2116 0.5970 0.5706 0.077 Uiso 1 1 calc R U .
C44 C 0.0055(4) 0.9753(3) 0.2603(4) 0.0558(10) Uani 1 1 d . . .
H44A H -0.0781 0.9987 0.2733 0.067 Uiso 1 1 calc R U .
C19 C 0.4473(3) 0.3856(3) 0.2115(3) 0.0414(7) Uani 1 1 d . . .
C16 C 0.0175(3) 0.6192(3) 0.3524(3) 0.0471(8) Uani 1 1 d . . .
H16A H 0.0454 0.6082 0.2797 0.057 Uiso 1 1 calc R U .
C31 C 0.4789(4) 0.4095(3) 0.3658(4) 0.0564(10) Uani 1 1 d . . .
H31A H 0.5120 0.3853 0.4153 0.068 Uiso 1 1 calc R U .
C21 C 0.4133(4) 0.3668(3) 0.0559(3) 0.0580(10) Uani 1 1 d . . .
H21A H 0.4212 0.3258 0.0016 0.070 Uiso 1 1 calc R U .
C45 C 0.0498(3) 0.8781(3) 0.2893(3) 0.0469(8) Uani 1 1 d . . .
H45A H -0.0062 0.8376 0.3231 0.056 Uiso 1 1 calc R U .
C9 C 0.1642(4) 0.7578(3) 0.6691(3) 0.0599(11) Uani 1 1 d . . .
H9A H 0.1456 0.7654 0.7408 0.072 Uiso 1 1 calc R U .
C23 C 0.3081(4) 0.5211(3) -0.0132(3) 0.0549(10) Uani 1 1 d . . .
H23A H 0.3177 0.4844 -0.0713 0.066 Uiso 1 1 calc R U .
C39 C 0.4637(3) 0.9164(3) 0.1518(3) 0.0448(8) Uani 1 1 d . . .
C7 C -0.0259(5) 0.6924(4) 0.7107(3) 0.0708(13) Uani 1 1 d . . .
H7A H -0.0488 0.6985 0.7835 0.085 Uiso 1 1 calc R U .
C8 C 0.0866(4) 0.7185(3) 0.6382(3) 0.0505(9) Uani 1 1 d . . .
C43 C 0.0860(4) 1.0356(3) 0.2126(3) 0.0525(9) Uani 1 1 d . . .
H43A H 0.0576 1.1010 0.1929 0.063 Uiso 1 1 calc R U .
C40 C 0.4216(4) 1.0189(3) 0.1257(3) 0.0595(11) Uani 1 1 d . . .
H40A H 0.4784 1.0593 0.0952 0.071 Uiso 1 1 calc R U .
C33 C 0.2488(3) 0.8994(2) 0.2225(2) 0.0351(6) Uani 1 1 d . . .
C41 C 0.3022(4) 1.0580(3) 0.1440(3) 0.0582(10) Uani 1 1 d . . .
H41A H 0.2779 1.1244 0.1245 0.070 Uiso 1 1 calc R U .
O1 O -0.3228(3) 1.1179(2) 0.0478(3) 0.0763(10) Uani 1 1 d . . .
O2 O -0.2935(4) 1.0821(3) 0.2263(3) 0.0878(11) Uani 1 1 d . . .
O3 O -0.0766(4) 0.7677(2) -0.0518(3) 0.0733(9) Uani 1 1 d . . .
O4 O -0.0488(3) 0.7632(2) 0.1271(2) 0.0608(8) Uani 1 1 d . . .
O5 O 0.1114(3) 0.8462(2) -0.0562(4) 0.0955(14) Uani 1 1 d . . .
O6 O -0.1471(3) 0.9489(2) 0.0564(3) 0.0606(8) Uani 1 1 d . . .
O1W O 0.4731(6) 0.1202(4) 0.3813(4) 0.111(2) Uani 0.7 1 d . . P
O7W O 0.365(2) 0.0517(11) 0.4135(9) 0.141(6) Uani 0.3 1 d . U P
O2W O -0.1056(6) 0.5739(4) 0.1709(4) 0.139(2) Uani 1 1 d . . .
O3W O 0.0984(7) 0.4201(4) 0.0411(6) 0.158(2) Uani 1 1 d . . .
O4W O 0.6663(5) 0.5637(4) 0.3581(5) 0.1242(17) Uani 1 1 d . . .
O5W O 0.5872(4) 0.7682(4) 0.4340(3) 0.0997(13) Uani 1 1 d . . .
O6W O -0.2411(4) 0.8750(3) 0.3059(3) 0.0833(11) Uani 1 1 d . . .

loop_
_atom_site_aniso_label
_atom_site_aniso_U_11
_atom_site_aniso_U_22
_atom_site_aniso_U_33
_atom_site_aniso_U_23
_atom_site_aniso_U_13
_atom_site_aniso_U_12
Ni1 0.0268(2) 0.0308(2) 0.0334(2) 0.00320(15) -0.01183(16) -0.00756(15)
V2 0.0312(3) 0.0255(3) 0.0427(3) 0.0016(2) -0.0111(2) -0.0083(2)
V1 0.0261(3) 0.0315(3) 0.0485(3) -0.0017(2) -0.0055(2) -0.0065(2)
N12 0.0338(13) 0.0391(14) 0.0379(14) -0.0025(11) -0.0158(11) -0.0052(11)
N15 0.0291(13) 0.0397(15) 0.0404(14) 0.0028(11) -0.0127(11) -0.0099(11)
N26 0.0290(12) 0.0349(13) 0.0330(13) 0.0031(10) -0.0125(10) -0.0044(10)
C37 0.0316(17) 0.064(2) 0.049(2) -0.0031(18) -0.0116(15) -0.0163(17)
N35 0.0318(13) 0.0376(14) 0.0348(13) 0.0022(11) -0.0148(11) -0.0097(11)
C24 0.056(2) 0.063(2) 0.0367(18) 0.0011(17) -0.0237(17) -0.0027(19)
N29 0.0324(13) 0.0353(14) 0.0389(14) 0.0076(11) -0.0165(11) -0.0093(11)
C10 0.054(2) 0.058(2) 0.058(2) -0.0175(19) -0.032(2) 0.0004(19)
C28 0.0270(14) 0.0308(15) 0.0376(16) 0.0055(12) -0.0099(12) -0.0068(12)
C6 0.065(3) 0.076(3) 0.047(2) -0.003(2) 0.008(2) -0.027(2)
C11 0.0418(19) 0.051(2) 0.053(2) -0.0069(17) -0.0239(17) -0.0074(16)
C27 0.0273(14) 0.0374(16) 0.0324(15) 0.0028(13) -0.0075(12) -0.0071(12)
N46 0.0326(13) 0.0338(14) 0.0417(15) 0.0024(11) -0.0164(11) -0.0062(11)
C14 0.0329(16) 0.0342(16) 0.0403(17) 0.0031(13) -0.0088(13) -0.0073(13)
C5 0.043(2) 0.050(2) 0.050(2) 0.0028(17) -0.0003(16) -0.0152(17)
C32 0.049(2) 0.0380(19) 0.074(3) 0.0125(19) -0.029(2) -0.0029(16)
C25 0.0417(18) 0.0429(19) 0.0384(17) 0.0035(14) -0.0167(15) -0.0006(15)
C20 0.051(2) 0.0356(19) 0.063(2) -0.0069(17) -0.0139(19) 0.0033(16)
C13 0.0373(16) 0.0328(16) 0.0367(16) -0.0006(13) -0.0121(13) -0.0007(13)
C34 0.0360(16) 0.0376(16) 0.0311(15) 0.0011(12) -0.0111(12) -0.0125(13)
C38 0.0428(19) 0.060(2) 0.054(2) 0.0010(18) -0.0119(17) -0.0284(18)
C17 0.045(2) 0.068(3) 0.085(3) 0.003(2) -0.029(2) -0.027(2)
C30 0.048(2) 0.0452(19) 0.052(2) 0.0082(16) -0.0294(17) -0.0132(16)
C22 0.0390(18) 0.0461(19) 0.0398(18) -0.0066(15) -0.0109(14) -0.0045(15)
C42 0.054(2) 0.0328(17) 0.0393(18) 0.0019(14) -0.0171(16) -0.0068(15)
C36 0.0301(15) 0.0476(19) 0.0433(18) -0.0011(15) -0.0149(14) -0.0095(14)
C18 0.039(2) 0.068(3) 0.074(3) 0.000(2) -0.0028(19) -0.026(2)
C44 0.046(2) 0.044(2) 0.077(3) -0.0005(19) -0.032(2) 0.0035(17)
C19 0.0337(16) 0.0338(17) 0.0496(19) 0.0065(14) -0.0132(14) -0.0046(13)
C16 0.0393(18) 0.050(2) 0.055(2) -0.0003(17) -0.0190(16) -0.0153(16)
C31 0.058(2) 0.053(2) 0.066(3) 0.016(2) -0.038(2) -0.0069(19)
C21 0.062(3) 0.048(2) 0.055(2) -0.0178(18) -0.018(2) 0.0000(19)
C45 0.0347(17) 0.0403(19) 0.063(2) 0.0018(17) -0.0199(16) -0.0040(14)
C9 0.071(3) 0.058(2) 0.044(2) -0.0173(18) -0.028(2) 0.010(2)
C23 0.055(2) 0.065(3) 0.041(2) -0.0131(18) -0.0204(18) -0.0039(19)
C39 0.048(2) 0.0450(19) 0.0408(18) 0.0034(15) -0.0126(15) -0.0217(16)
C7 0.081(3) 0.071(3) 0.036(2) -0.003(2) -0.001(2) -0.015(3)
C8 0.054(2) 0.045(2) 0.0392(19) -0.0039(15) -0.0131(16) 0.0005(17)
C43 0.062(2) 0.0363(18) 0.055(2) 0.0006(16) -0.0277(19) 0.0030(17)
C40 0.065(3) 0.044(2) 0.061(3) 0.0089(18) -0.010(2) -0.029(2)
C33 0.0391(16) 0.0321(15) 0.0327(15) 0.0013(12) -0.0139(13) -0.0077(13)
C41 0.070(3) 0.0366(19) 0.057(2) 0.0101(17) -0.016(2) -0.0156(18)
O1 0.065(2) 0.0536(18) 0.117(3) -0.0056(18) -0.054(2) 0.0061(15)
O2 0.095(3) 0.092(3) 0.0548(19) -0.0187(18) -0.0005(18) -0.032(2)
O3 0.121(3) 0.0546(18) 0.0630(19) 0.0031(15) -0.048(2) -0.0355(19)
O4 0.073(2) 0.0530(17) 0.0551(16) 0.0102(13) -0.0323(15) -0.0054(14)
O5 0.0373(15) 0.0466(17) 0.169(4) 0.021(2) -0.010(2) -0.0148(13)
O6 0.0448(15) 0.0354(14) 0.084(2) -0.0010(14) -0.0138(14) 0.0001(11)
O1W 0.132(5) 0.072(3) 0.066(3) -0.020(3) 0.028(3) -0.034(3)
O7W 0.324(18) 0.085(8) 0.045(6) 0.000(5) -0.080(9) -0.093(10)
O2W 0.191(6) 0.090(3) 0.111(4) 0.016(3) -0.037(4) -0.040(4)
O3W 0.231(7) 0.088(4) 0.188(6) 0.016(4) -0.105(6) -0.062(4)
O4W 0.119(4) 0.130(4) 0.164(5) 0.032(4) -0.087(4) -0.055(3)
O5W 0.091(3) 0.109(3) 0.094(3) 0.008(2) -0.020(2) -0.049(3)
O6W 0.089(3) 0.109(3) 0.0533(19) 0.0092(18) -0.0176(17) -0.050(2)

loop_
_atom_type_symbol
_atom_type_description
_atom_type_scat_dispersion_real
_atom_type_scat_dispersion_imag
_atom_type_scat_source
C C 0.0033 0.0016 'International Tables Vol C Tables 4.2.6.8 and 6.1.1.4'
H H 0.0000 0.0000 'International Tables Vol C Tables 4.2.6.8 and 6.1.1.4'
N N 0.0061 0.0033 'International Tables Vol C Tables 4.2.6.8 and 6.1.1.4'
Ni Ni 0.3393 1.1124 'International Tables Vol C Tables 4.2.6.8 and 6.1.1.4'
O O 0.0106 0.0060 'International Tables Vol C Tables 4.2.6.8 and 6.1.1.4'
V V 0.3005 0.5294 'International Tables Vol C Tables 4.2.6.8 and 6.1.1.4'

loop_
_geom_angle_atom_site_label_1
_geom_angle_atom_site_label_2
_geom_angle_atom_site_label_3
_geom_angle
_geom_angle_site_symmetry_3
N46 Ni1 N35 80.18(10) .
N46 Ni1 N26 93.88(10) .
N35 Ni1 N26 95.03(10) .
N46 Ni1 N12 95.01(11) .
N35 Ni1 N12 93.60(11) .
N26 Ni1 N12 168.54(11) .
N46 Ni1 N15 93.03(11) .
N35 Ni1 N15 170.06(11) .
N26 Ni1 N15 92.65(11) .
N12 Ni1 N15 79.68(11) .
N46 Ni1 N29 171.22(11) .
N35 Ni1 N29 94.61(10) .
N26 Ni1 N29 79.46(10) .
N12 Ni1 N29 92.35(11) .
N15 Ni1 N29 92.99(10) .
O3 V2 O4 107.62(16) .
O3 V2 O6 108.22(17) .
O4 V2 O6 110.29(15) .
O3 V2 O5 107.8(2) .
O4 V2 O5 112.55(18) .
O6 V2 O5 110.25(14) .
O1 V1 O2 108.4(2) .
O1 V1 O6 108.91(16) .
O2 V1 O6 107.93(18) .
O1 V1 O5 110.96(19) 2_575
O2 V1 O5 109.7(2) 2_575
O6 V1 O5 110.86(15) 2_575
C11 N12 C13 118.3(3) .
C11 N12 Ni1 129.1(3) .
C13 N12 Ni1 112.6(2) .
C16 N15 C14 117.9(3) .
C16 N15 Ni1 129.7(3) .
C14 N15 Ni1 112.4(2) .
C25 N26 C27 118.4(3) .
C25 N26 Ni1 128.6(2) .
C27 N26 Ni1 112.8(2) .
C38 C37 C36 118.8(3) .
C36 N35 C34 118.2(3) .
C36 N35 Ni1 129.5(2) .
C34 N35 Ni1 112.3(2) .
C23 C24 C25 119.7(3) .
C30 N29 C28 118.1(3) .
C30 N29 Ni1 129.4(2) .
C28 N29 Ni1 112.47(19) .
C9 C10 C11 119.4(4) .
N29 C28 C19 123.0(3) .
N29 C28 C27 117.4(3) .
C19 C28 C27 119.6(3) .
C7 C6 C5 121.1(4) .
N12 C11 C10 122.7(4) .
N26 C27 C22 122.8(3) .
N26 C27 C28 117.4(3) .
C22 C27 C28 119.8(3) .
C45 N46 C33 118.2(3) .
C45 N46 Ni1 129.6(2) .
C33 N46 Ni1 112.1(2) .
N15 C14 C5 122.3(3) .
N15 C14 C13 117.8(3) .
C5 C14 C13 119.9(3) .
C14 C5 C18 117.3(4) .
C14 C5 C6 118.7(4) .
C18 C5 C6 124.0(4) .
C31 C32 C19 119.3(3) .
N26 C25 C24 122.4(3) .
C21 C20 C19 120.6(3) .
N12 C13 C8 122.6(3) .
N12 C13 C14 117.4(3) .
C8 C13 C14 120.0(3) .
N35 C34 C39 122.6(3) .
N35 C34 C33 117.5(3) .
C39 C34 C33 119.8(3) .
C37 C38 C39 120.3(3) .
C18 C17 C16 119.6(4) .
N29 C30 C31 122.3(4) .
C27 C22 C23 117.3(3) .
C27 C22 C21 118.9(3) .
C23 C22 C21 123.8(4) .
C43 C42 C33 117.0(3) .
C43 C42 C41 123.9(4) .
C33 C42 C41 119.1(4) .
N35 C36 C37 123.3(3) .
C17 C18 C5 119.5(4) .
C43 C44 C45 118.9(4) .
C28 C19 C32 117.2(3) .
C28 C19 C20 119.6(3) .
C32 C19 C20 123.2(3) .
N15 C16 C17 123.3(4) .
C32 C31 C30 120.1(4) .
C20 C21 C22 121.3(4) .
N46 C45 C44 123.2(4) .
C10 C9 C8 119.8(4) .
C24 C23 C22 119.4(4) .
C38 C39 C34 116.8(3) .
C38 C39 C40 124.4(3) .
C34 C39 C40 118.8(3) .
C6 C7 C8 121.8(4) .
C13 C8 C9 117.1(4) .
C13 C8 C7 118.5(4) .
C9 C8 C7 124.4(4) .
C44 C43 C42 120.2(3) .
C41 C40 C39 121.4(4) .
N46 C33 C42 122.5(3) .
N46 C33 C34 117.9(3) .
C42 C33 C34 119.6(3) .
C40 C41 C42 121.2(4) .
V2 O5 V1 150.4(2) 2_575
V2 O6 V1 164.3(2) .

loop_
_geom_bond_atom_site_label_1
_geom_bond_atom_site_label_2
_geom_bond_distance
_geom_bond_site_symmetry_2
Ni1 N46 2.082(3) .
Ni1 N35 2.081(3) .
Ni1 N26 2.088(3) .
Ni1 N12 2.090(3) .
Ni1 N15 2.096(3) .
Ni1 N29 2.103(3) .
V2 O3 1.618(3) .
V2 O4 1.637(3) .
V2 O6 1.762(3) .
V2 O5 1.764(3) .
V1 O1 1.607(3) .
V1 O2 1.632(3) .
V1 O6 1.769(3) .
V1 O5 1.773(3) 2_575
N12 C11 1.318(4) .
N12 C13 1.357(4) .
N15 C16 1.317(4) .
N15 C14 1.354(4) .
N26 C25 1.322(4) .
N26 C27 1.354(4) .
C37 C38 1.347(6) .
C37 C36 1.394(5) .
N35 C36 1.316(4) .
N35 C34 1.349(4) .
C24 C23 1.357(6) .
C24 C25 1.387(5) .
N29 C30 1.326(4) .
N29 C28 1.352(4) .
C10 C9 1.347(7) .
C10 C11 1.396(5) .
C28 C19 1.393(4) .
C28 C27 1.432(4) .
C6 C7 1.326(7) .
C6 C5 1.432(6) .
C27 C22 1.386(5) .
N46 C45 1.322(4) .
N46 C33 1.348(4) .
C14 C5 1.401(5) .
C14 C13 1.425(5) .
C5 C18 1.404(6) .
C32 C31 1.346(6) .
C32 C19 1.410(5) .
C20 C21 1.345(6) .
C20 C19 1.416(6) .
C13 C8 1.395(5) .
C34 C39 1.404(5) .
C34 C33 1.426(4) .
C38 C39 1.403(5) .
C17 C18 1.346(7) .
C17 C16 1.382(5) .
C30 C31 1.390(5) .
C22 C23 1.409(5) .
C22 C21 1.432(5) .
C42 C43 1.397(6) .
C42 C33 1.406(5) .
C42 C41 1.423(6) .
C44 C43 1.356(6) .
C44 C45 1.387(5) .
C9 C8 1.408(6) .
C39 C40 1.428(6) .
C7 C8 1.431(6) .
C40 C41 1.338(6) .
O5 V1 1.773(3) 2_575
O1W O7W 1.689(19) .
